data_4103021
loop_
_publ_author_name
'Yunbo Jiang'
'Leland R. Widger'
'Gary D. Kasper'
'Maxime A. Siegler'
'David P. Goldberg'

_publ_contact_author_address
;Department of Chemistry
Johns Hopkins University
Baltimore, MD, 21212
;
_publ_contact_author_email dpg@jhu.edu
_publ_contact_author_name 'David P. Goldberg'
_publ_section_title
;
 Iron(II)-Thiolate S-Oxygenation by O2: Synthetic Models of Cysteine
 Dioxygenase
;
_journal_name_full 'Journal of the American Chemical Society'
_journal_page_first 12214
_journal_page_last 12215
_journal_paper_doi 10.1021/ja105591q
_journal_volume 132
_journal_year 2010
_chemical_absolute_configuration ad
_chemical_formula_moiety 'C27 H30 Cl Fe N3 O3 S, C H2 Cl2'
_chemical_formula_sum 'C28 H32 Cl3 Fe N3 O3 S'
_chemical_formula_weight 652.83
_chemical_name_systematic
; 
 ? 
;
_space_group_IT_number 4
_symmetry_cell_setting monoclinic
_symmetry_space_group_name_Hall 'P 2yb'
_symmetry_space_group_name_H-M 'P 1 21 1'
_atom_sites_solution_hydrogens difmap
_atom_sites_solution_primary direct
_atom_sites_solution_secondary difmap
_audit_creation_method SHELXL-97
_cell_angle_alpha 90.00
_cell_angle_beta 107.7346(15)
_cell_angle_gamma 90.00
_cell_formula_units_Z 2
_cell_length_a 8.50004(12)
_cell_length_b 15.59226(17)
_cell_length_c 11.79506(17)
_cell_measurement_reflns_used 15213
_cell_measurement_temperature 110(2)
_cell_measurement_theta_max 26.31
_cell_measurement_theta_min 1.81
_cell_volume 1488.97(4)
_computing_cell_refinement
;
CrysAlisPro, Oxford Diffraction Ltd.,
Version 1.171.33.55 (release 05-01-2010 CrysAlis171 .NET)
(compiled Jan  5 2010,16:28:46)
;
_computing_data_collection
;
CrysAlisPro, Oxford Diffraction Ltd.,
Version 1.171.33.55 (release 05-01-2010 CrysAlis171 .NET)
(compiled Jan  5 2010,16:28:46)
;
_computing_data_reduction
;
CrysAlisPro, Oxford Diffraction Ltd.,
Version 1.171.33.55 (release 05-01-2010 CrysAlis171 .NET)
(compiled Jan  5 2010,16:28:46)
;
_computing_molecular_graphics 'SHELXTL v6.10 (Sheldrick, 2008)'
_computing_publication_material 'SHELXTL v6.10 (Sheldrick, 2008)'
_computing_structure_refinement 'SHELXL-97 (Sheldrick, 2008)'
_computing_structure_solution 'SHELXS-97 (Sheldrick, 2008)'
_diffrn_ambient_temperature 110(2)
_diffrn_detector_area_resol_mean 15.9890
_diffrn_measured_fraction_theta_full 1.000
_diffrn_measured_fraction_theta_max 1.000
_diffrn_measurement_device_type 'Goniometer KM4/Xcalibur, detector: Sapphire3'
_diffrn_measurement_method '\w scans'
_diffrn_radiation_monochromator graphite
_diffrn_radiation_source 'Enhance (Mo) X-ray Source'
_diffrn_radiation_type MoK\a
_diffrn_radiation_wavelength 0.71073
_diffrn_reflns_av_R_equivalents 0.0348
_diffrn_reflns_av_sigmaI/netI 0.0302
_diffrn_reflns_limit_h_max 10
_diffrn_reflns_limit_h_min -10
_diffrn_reflns_limit_k_max 19
_diffrn_reflns_limit_k_min -19
_diffrn_reflns_limit_l_max 14
_diffrn_reflns_limit_l_min -14
_diffrn_reflns_number 16672
_diffrn_reflns_theta_full 25.98
_diffrn_reflns_theta_max 25.98
_diffrn_reflns_theta_min 1.81
_exptl_absorpt_coefficient_mu 0.880
_exptl_absorpt_correction_T_max 0.933
_exptl_absorpt_correction_T_min 0.716
_exptl_absorpt_correction_type analytical
_exptl_absorpt_process_details
;
CrysAlisPro, Oxford Diffraction Ltd.,
Version 1.171.33.55 (release 05-01-2010 CrysAlis171 .NET)
(compiled Jan  5 2010,16:28:46)
Analytical numeric absorption correction using a multifaceted crystal
            model based on expressions derived by R.C. Clark & J.S. Reid.
(Clark, R. C. & Reid, J. S. (1995). Acta Cryst. A51, 887-897)
;
_exptl_crystal_colour 'dark orange'
_exptl_crystal_density_diffrn 1.456
_exptl_crystal_density_method 'not measured'
_exptl_crystal_description plate
_exptl_crystal_F_000 676
_exptl_crystal_size_max 0.47
_exptl_crystal_size_mid 0.44
_exptl_crystal_size_min 0.10
_refine_diff_density_max 0.593
_refine_diff_density_min -0.625
_refine_diff_density_rms 0.077
_refine_ls_abs_structure_details 'Flack H D (1983), Acta Cryst. A39, 876-881'
_refine_ls_abs_structure_Flack 0.002(15)
_refine_ls_extinction_method none
_refine_ls_goodness_of_fit_ref 1.120
_refine_ls_hydrogen_treatment constr
_refine_ls_matrix_type full
_refine_ls_number_parameters 358
_refine_ls_number_reflns 5842
_refine_ls_number_restraints 1
_refine_ls_restrained_S_all 1.120
_refine_ls_R_factor_all 0.0419
_refine_ls_R_factor_gt 0.0399
_refine_ls_shift/su_max 0.000
_refine_ls_shift/su_mean 0.000
_refine_ls_structure_factor_coef Fsqd
_refine_ls_weighting_details 'calc w=1/[\s^2^(Fo^2^)+(0.0865P)^2^+0.0000P] where P=(Fo^2^+2Fc^2^)/3'
_refine_ls_weighting_scheme calc
_refine_ls_wR_factor_gt 0.1134
_refine_ls_wR_factor_ref 0.1148
_reflns_number_gt 5589
_reflns_number_total 5842
_reflns_threshold_expression I>2\s(I)
_cod_data_source_file ja105591q_si_001_1.cif
_cod_data_source_block x0646a
_cod_original_cell_volume 1488.97(3)
_cod_original_sg_symbol_H-M 'P 21'
_cod_database_code 4103021

loop_
_symmetry_equiv_pos_as_xyz
'x, y, z'
'-x, y+1/2, -z'

loop_
_atom_site_label
_atom_site_type_symbol
_atom_site_fract_x
_atom_site_fract_y
_atom_site_fract_z
_atom_site_U_iso_or_equiv
_atom_site_adp_type
_atom_site_occupancy
_atom_site_symmetry_multiplicity
_atom_site_calc_flag
_atom_site_refinement_flags
Fe1 Fe 0.18518(5) 0.52452(2) 0.11488(3) 0.01308(12) Uani 1 1 d .
Cl1 Cl 0.27053(10) 0.63820(5) 0.03241(8) 0.02404(18) Uani 1 1 d .
S1 S 0.44149(10) 0.47319(5) 0.36400(7) 0.01771(17) Uani 1 1 d .
C1 C 0.4183(4) 0.58192(19) 0.4025(3) 0.0155(6) Uani 1 1 d .
C2 C 0.5530(4) 0.6240(2) 0.4815(3) 0.0211(7) Uani 1 1 d .
H2 H 0.6551 0.5948 0.5134 0.025 Uiso 1 1 calc R
C3 C 0.5370(4) 0.7086(2) 0.5132(3) 0.0250(7) Uani 1 1 d .
H3 H 0.6293 0.7375 0.5653 0.030 Uiso 1 1 calc R
C4 C 0.3878(5) 0.7513(2) 0.4696(3) 0.0240(7) Uani 1 1 d .
H4 H 0.3774 0.8090 0.4922 0.029 Uiso 1 1 calc R
C5 C 0.2532(4) 0.7090(2) 0.3925(3) 0.0182(6) Uani 1 1 d .
H5 H 0.1505 0.7379 0.3627 0.022 Uiso 1 1 calc R
C6 C 0.2680(4) 0.6243(2) 0.3585(3) 0.0156(6) Uani 1 1 d .
C7 C -0.0127(4) 0.5795(2) 0.2761(3) 0.0163(6) Uani 1 1 d .
C8 C -0.0757(4) 0.6111(2) 0.3742(3) 0.0221(7) Uani 1 1 d .
H8A H -0.1430 0.6625 0.3476 0.033 Uiso 1 1 calc R
H8B H 0.0179 0.6250 0.4441 0.033 Uiso 1 1 calc R
H8C H -0.1431 0.5664 0.3951 0.033 Uiso 1 1 calc R
C9 C -0.1306(4) 0.53537(19) 0.1739(3) 0.0152(6) Uani 1 1 d .
C10 C -0.3006(4) 0.5294(2) 0.1546(3) 0.0214(6) Uani 1 1 d .
H10 H -0.3506 0.5556 0.2077 0.026 Uiso 1 1 calc R
C11 C -0.3946(4) 0.4844(2) 0.0557(3) 0.0227(7) Uani 1 1 d .
H11 H -0.5110 0.4811 0.0393 0.027 Uiso 1 1 calc R
C12 C -0.3203(4) 0.4442(2) -0.0192(3) 0.0220(7) Uani 1 1 d .
H12 H -0.3836 0.4121 -0.0861 0.026 Uiso 1 1 calc R
C13 C -0.1495(4) 0.45219(19) 0.0065(3) 0.0165(6) Uani 1 1 d .
C14 C -0.0502(4) 0.4088(2) -0.0611(3) 0.0175(6) Uani 1 1 d .
C15 C -0.1342(4) 0.3429(2) -0.1512(3) 0.0264(8) Uani 1 1 d .
H15A H -0.0569 0.3216 -0.1917 0.040 Uiso 1 1 calc R
H15B H -0.2301 0.3688 -0.2098 0.040 Uiso 1 1 calc R
H15C H -0.1708 0.2952 -0.1114 0.040 Uiso 1 1 calc R
C16 C 0.2059(4) 0.3860(2) -0.0931(3) 0.0165(6) Uani 1 1 d .
C17 C 0.2201(4) 0.4217(2) -0.1996(3) 0.0201(6) Uani 1 1 d .
C18 C 0.3082(4) 0.3748(2) -0.2610(3) 0.0226(7) Uani 1 1 d .
H18 H 0.3190 0.3965 -0.3336 0.027 Uiso 1 1 calc R
C19 C 0.3801(4) 0.2970(2) -0.2175(3) 0.0233(7) Uani 1 1 d .
H19 H 0.4351 0.2646 -0.2623 0.028 Uiso 1 1 calc R
C20 C 0.3727(4) 0.2660(2) -0.1098(3) 0.0211(7) Uani 1 1 d .
H20 H 0.4268 0.2137 -0.0797 0.025 Uiso 1 1 calc R
C21 C 0.2865(4) 0.3105(2) -0.0444(3) 0.0171(6) Uani 1 1 d .
C22 C 0.1471(5) 0.5094(2) -0.2451(3) 0.0275(8) Uani 1 1 d .
H22 H 0.1266 0.5406 -0.1768 0.033 Uiso 1 1 calc R
C23 C -0.0192(6) 0.5008(4) -0.3433(5) 0.0571(15) Uani 1 1 d .
H23A H -0.0965 0.4684 -0.3128 0.086 Uiso 1 1 calc R
H23B H -0.0028 0.4705 -0.4116 0.086 Uiso 1 1 calc R
H23C H -0.0645 0.5580 -0.3682 0.086 Uiso 1 1 calc R
C24 C 0.2635(6) 0.5636(3) -0.2900(4) 0.0408(10) Uani 1 1 d .
H24A H 0.2731 0.5389 -0.3640 0.061 Uiso 1 1 calc R
H24B H 0.3726 0.5647 -0.2300 0.061 Uiso 1 1 calc R
H24C H 0.2202 0.6221 -0.3050 0.061 Uiso 1 1 calc R
C25 C 0.2858(4) 0.2761(2) 0.0766(3) 0.0209(7) Uani 1 1 d .
H25 H 0.2240 0.3177 0.1116 0.025 Uiso 1 1 calc R
C26 C 0.1985(5) 0.1895(2) 0.0648(4) 0.0348(9) Uani 1 1 d .
H26A H 0.1871 0.1728 0.1420 0.052 Uiso 1 1 calc R
H26B H 0.2635 0.1462 0.0386 0.052 Uiso 1 1 calc R
H26C H 0.0888 0.1940 0.0061 0.052 Uiso 1 1 calc R
C27 C 0.4627(4) 0.2691(2) 0.1617(3) 0.0268(7) Uani 1 1 d .
H27A H 0.5269 0.2301 0.1277 0.040 Uiso 1 1 calc R
H27B H 0.4597 0.2468 0.2386 0.040 Uiso 1 1 calc R
H27C H 0.5144 0.3259 0.1729 0.040 Uiso 1 1 calc R
N1 N 0.1363(3) 0.58249(16) 0.2715(2) 0.0147(5) Uani 1 1 d .
N2 N -0.0606(3) 0.49800(16) 0.0987(2) 0.0141(5) Uani 1 1 d .
N3 N 0.1034(3) 0.42921(16) -0.0329(2) 0.0152(5) Uani 1 1 d .
O1 O 0.3864(3) 0.47089(15) 0.23243(19) 0.0199(5) Uani 1 1 d .
O2 O 0.3343(3) 0.42327(17) 0.4125(3) 0.0317(6) Uani 1 1 d .
O3 O 0.6164(3) 0.45385(16) 0.4087(2) 0.0262(5) Uani 1 1 d .
C1S C 0.0464(6) 0.8523(3) 0.6648(4) 0.0408(10) Uani 1 1 d .
H1S1 H -0.0358 0.8969 0.6665 0.049 Uiso 1 1 calc R
H1S2 H 0.1498 0.8815 0.6647 0.049 Uiso 1 1 calc R
Cl2 Cl 0.08467(16) 0.78758(8) 0.79301(10) 0.0489(3) Uani 1 1 d .
Cl3 Cl -0.02745(16) 0.79155(8) 0.53517(10) 0.0515(3) Uani 1 1 d .

loop_
_atom_site_aniso_label
_atom_site_aniso_U_11
_atom_site_aniso_U_22
_atom_site_aniso_U_33
_atom_site_aniso_U_23
_atom_site_aniso_U_13
_atom_site_aniso_U_12
Fe1 0.0102(2) 0.0139(2) 0.0154(2) -0.00297(17) 0.00437(15) -0.00165(16)
Cl1 0.0238(4) 0.0198(4) 0.0316(4) 0.0031(3) 0.0129(3) -0.0029(3)
S1 0.0165(4) 0.0153(3) 0.0200(4) 0.0030(3) 0.0036(3) 0.0003(3)
C1 0.0170(15) 0.0156(14) 0.0134(14) -0.0013(12) 0.0037(12) -0.0012(12)
C2 0.0179(16) 0.0280(17) 0.0169(15) 0.0003(13) 0.0045(12) -0.0031(13)
C3 0.0254(19) 0.0313(18) 0.0183(16) -0.0106(14) 0.0065(14) -0.0134(15)
C4 0.0353(19) 0.0203(15) 0.0202(16) -0.0103(13) 0.0142(14) -0.0099(14)
C5 0.0247(17) 0.0173(15) 0.0137(14) -0.0009(12) 0.0076(12) -0.0006(13)
C6 0.0196(15) 0.0164(14) 0.0120(13) -0.0025(12) 0.0068(11) -0.0035(12)
C7 0.0174(15) 0.0154(14) 0.0172(14) 0.0029(12) 0.0070(12) 0.0006(11)
C8 0.0209(16) 0.0291(18) 0.0188(16) -0.0029(13) 0.0096(13) 0.0009(13)
C9 0.0137(13) 0.0100(13) 0.0228(14) 0.0005(12) 0.0070(11) 0.0012(11)
C10 0.0163(14) 0.0228(15) 0.0275(15) -0.0018(16) 0.0102(12) 0.0004(14)
C11 0.0113(15) 0.0270(17) 0.0296(17) -0.0036(14) 0.0062(13) -0.0022(13)
C12 0.0130(15) 0.0234(16) 0.0278(18) -0.0053(14) 0.0034(13) -0.0022(13)
C13 0.0129(14) 0.0150(14) 0.0220(15) -0.0021(12) 0.0058(12) -0.0024(11)
C14 0.0172(15) 0.0160(14) 0.0175(14) -0.0014(12) 0.0025(12) 0.0007(12)
C15 0.0182(16) 0.0304(18) 0.0291(17) -0.0159(15) 0.0049(14) -0.0048(14)
C16 0.0119(14) 0.0201(15) 0.0182(14) -0.0099(12) 0.0054(12) -0.0021(12)
C17 0.0185(15) 0.0244(16) 0.0142(14) -0.0049(12) 0.0003(12) 0.0005(13)
C18 0.0188(16) 0.0314(18) 0.0161(15) -0.0087(14) 0.0031(13) -0.0021(14)
C19 0.0167(15) 0.0298(17) 0.0257(16) -0.0143(14) 0.0097(13) -0.0035(13)
C20 0.0201(16) 0.0168(15) 0.0269(17) -0.0082(13) 0.0080(13) -0.0002(13)
C21 0.0128(14) 0.0158(14) 0.0227(15) -0.0048(12) 0.0054(12) -0.0025(12)
C22 0.0296(18) 0.032(2) 0.0196(16) 0.0032(14) 0.0052(13) 0.0072(15)
C23 0.032(2) 0.071(4) 0.059(3) 0.037(3) -0.002(2) 0.006(2)
C24 0.043(2) 0.032(2) 0.046(2) 0.0053(18) 0.011(2) -0.0001(18)
C25 0.0236(17) 0.0145(14) 0.0275(16) -0.0023(13) 0.0120(13) 0.0005(13)
C26 0.040(2) 0.0234(18) 0.048(2) -0.0002(17) 0.0240(19) -0.0059(16)
C27 0.0272(18) 0.0256(18) 0.0257(17) 0.0054(14) 0.0053(14) 0.0050(14)
N1 0.0138(12) 0.0140(12) 0.0156(12) -0.0007(10) 0.0035(10) 0.0014(10)
N2 0.0105(12) 0.0133(11) 0.0188(12) 0.0009(9) 0.0049(10) -0.0019(9)
N3 0.0139(12) 0.0159(12) 0.0169(12) -0.0024(10) 0.0065(10) 0.0017(10)
O1 0.0199(11) 0.0180(11) 0.0216(11) -0.0037(9) 0.0061(9) 0.0042(9)
O2 0.0352(15) 0.0243(13) 0.0397(14) 0.0069(12) 0.0171(12) -0.0040(11)
O3 0.0210(12) 0.0247(12) 0.0289(12) 0.0039(10) 0.0017(10) 0.0061(10)
C1S 0.036(2) 0.037(2) 0.047(2) -0.0010(19) 0.0093(19) -0.0006(18)
Cl2 0.0553(7) 0.0467(6) 0.0490(6) 0.0006(5) 0.0223(5) 0.0046(5)
Cl3 0.0514(7) 0.0565(7) 0.0449(6) -0.0214(5) 0.0120(5) 0.0013(5)

loop_
_atom_type_symbol
_atom_type_description
_atom_type_scat_dispersion_real
_atom_type_scat_dispersion_imag
_atom_type_scat_source
C C 0.0033 0.0016 'International Tables Vol C Tables 4.2.6.8 and 6.1.1.4'
H H 0.0000 0.0000 'International Tables Vol C Tables 4.2.6.8 and 6.1.1.4'
Cl Cl 0.1484 0.1585 'International Tables Vol C Tables 4.2.6.8 and 6.1.1.4'
Fe Fe 0.3463 0.8444 'International Tables Vol C Tables 4.2.6.8 and 6.1.1.4'
N N 0.0061 0.0033 'International Tables Vol C Tables 4.2.6.8 and 6.1.1.4'
O O 0.0106 0.0060 'International Tables Vol C Tables 4.2.6.8 and 6.1.1.4'
S S 0.1246 0.1234 'International Tables Vol C Tables 4.2.6.8 and 6.1.1.4'

loop_
_geom_angle_atom_site_label_1
_geom_angle_atom_site_label_2
_geom_angle_atom_site_label_3
_geom_angle
O1 Fe1 N2 126.58(10)
O1 Fe1 N1 86.06(9)
N2 Fe1 N1 73.65(10)
O1 Fe1 N3 104.88(9)
N2 Fe1 N3 74.39(10)
N1 Fe1 N3 146.34(10)
O1 Fe1 Cl1 107.78(7)
N2 Fe1 Cl1 124.39(7)
N1 Fe1 Cl1 101.96(7)
N3 Fe1 Cl1 104.58(7)
O2 S1 O3 116.44(16)
O2 S1 O1 111.54(16)
O3 S1 O1 109.77(14)
O2 S1 C1 106.26(16)
O3 S1 C1 106.62(15)
O1 S1 C1 105.45(14)
C6 C1 C2 119.8(3)
C6 C1 S1 121.2(2)
C2 C1 S1 118.9(2)
C3 C2 C1 119.8(3)
C3 C2 H2 120.1
C1 C2 H2 120.1
C4 C3 C2 120.7(3)
C4 C3 H3 119.6
C2 C3 H3 119.6
C3 C4 C5 119.4(3)
C3 C4 H4 120.3
C5 C4 H4 120.3
C4 C5 C6 120.5(3)
C4 C5 H5 119.7
C6 C5 H5 119.7
C1 C6 C5 119.7(3)
C1 C6 N1 118.8(3)
C5 C6 N1 121.3(3)
N1 C7 C9 114.4(3)
N1 C7 C8 127.5(3)
C9 C7 C8 118.0(3)
C7 C8 H8A 109.5
C7 C8 H8B 109.5
H8A C8 H8B 109.5
C7 C8 H8C 109.5
H8A C8 H8C 109.5
H8B C8 H8C 109.5
N2 C9 C10 120.5(3)
N2 C9 C7 114.4(3)
C10 C9 C7 125.0(3)
C11 C10 C9 118.3(3)
C11 C10 H10 120.9
C9 C10 H10 120.9
C12 C11 C10 120.5(3)
C12 C11 H11 119.7
C10 C11 H11 119.7
C11 C12 C13 117.9(3)
C11 C12 H12 121.0
C13 C12 H12 121.0
N2 C13 C12 121.4(3)
N2 C13 C14 114.1(3)
C12 C13 C14 124.4(3)
N3 C14 C13 116.5(3)
N3 C14 C15 125.6(3)
C13 C14 C15 117.9(3)
C14 C15 H15A 109.5
C14 C15 H15B 109.5
H15A C15 H15B 109.5
C14 C15 H15C 109.5
H15A C15 H15C 109.5
H15B C15 H15C 109.5
C21 C16 C17 122.3(3)
C21 C16 N3 119.0(3)
C17 C16 N3 118.8(3)
C18 C17 C16 117.4(3)
C18 C17 C22 120.7(3)
C16 C17 C22 121.9(3)
C19 C18 C17 120.8(3)
C19 C18 H18 119.6
C17 C18 H18 119.6
C20 C19 C18 120.6(3)
C20 C19 H19 119.7
C18 C19 H19 119.7
C19 C20 C21 120.9(3)
C19 C20 H20 119.5
C21 C20 H20 119.5
C16 C21 C20 117.7(3)
C16 C21 C25 122.7(3)
C20 C21 C25 119.6(3)
C24 C22 C17 112.5(3)
C24 C22 C23 109.5(3)
C17 C22 C23 111.6(3)
C24 C22 H22 107.7
C17 C22 H22 107.7
C23 C22 H22 107.7
C22 C23 H23A 109.5
C22 C23 H23B 109.5
H23A C23 H23B 109.5
C22 C23 H23C 109.5
H23A C23 H23C 109.5
H23B C23 H23C 109.5
C22 C24 H24A 109.5
C22 C24 H24B 109.5
H24A C24 H24B 109.5
C22 C24 H24C 109.5
H24A C24 H24C 109.5
H24B C24 H24C 109.5
C26 C25 C21 111.4(3)
C26 C25 C27 110.4(3)
C21 C25 C27 110.7(3)
C26 C25 H25 108.1
C21 C25 H25 108.1
C27 C25 H25 108.1
C25 C26 H26A 109.5
C25 C26 H26B 109.5
H26A C26 H26B 109.5
C25 C26 H26C 109.5
H26A C26 H26C 109.5
H26B C26 H26C 109.5
C25 C27 H27A 109.5
C25 C27 H27B 109.5
H27A C27 H27B 109.5
C25 C27 H27C 109.5
H27A C27 H27C 109.5
H27B C27 H27C 109.5
C7 N1 C6 123.6(3)
C7 N1 Fe1 117.4(2)
C6 N1 Fe1 118.90(19)
C13 N2 C9 121.2(3)
C13 N2 Fe1 119.2(2)
C9 N2 Fe1 119.2(2)
C14 N3 C16 118.3(3)
C14 N3 Fe1 114.6(2)
C16 N3 Fe1 126.96(19)
S1 O1 Fe1 129.78(14)
Cl3 C1S Cl2 111.3(3)
Cl3 C1S H1S1 109.4
Cl2 C1S H1S1 109.4
Cl3 C1S H1S2 109.4
Cl2 C1S H1S2 109.4
H1S1 C1S H1S2 108.0

loop_
_geom_bond_atom_site_label_1
_geom_bond_atom_site_label_2
_geom_bond_distance
Fe1 O1 2.025(2)
Fe1 N2 2.081(2)
Fe1 N1 2.207(3)
Fe1 N3 2.234(3)
Fe1 Cl1 2.2459(9)
S1 O2 1.443(3)
S1 O3 1.450(2)
S1 O1 1.479(2)
S1 C1 1.782(3)
C1 C6 1.391(5)
C1 C2 1.400(5)
C2 C3 1.389(5)
C2 H2 0.9500
C3 C4 1.385(5)
C3 H3 0.9500
C4 C5 1.392(5)
C4 H4 0.9500
C5 C6 1.396(4)
C5 H5 0.9500
C6 N1 1.426(4)
C7 N1 1.285(4)
C7 C9 1.481(4)
C7 C8 1.499(4)
C8 H8A 0.9800
C8 H8B 0.9800
C8 H8C 0.9800
C9 N2 1.343(4)
C9 C10 1.395(4)
C10 C11 1.387(5)
C10 H10 0.9500
C11 C12 1.382(5)
C11 H11 0.9500
C12 C13 1.396(4)
C12 H12 0.9500
C13 N2 1.327(4)
C13 C14 1.489(4)
C14 N3 1.285(4)
C14 C15 1.494(4)
C15 H15A 0.9800
C15 H15B 0.9800
C15 H15C 0.9800
C16 C21 1.395(5)
C16 C17 1.412(5)
C16 N3 1.446(4)
C17 C18 1.397(5)
C17 C22 1.531(5)
C18 C19 1.385(5)
C18 H18 0.9500
C19 C20 1.378(5)
C19 H19 0.9500
C20 C21 1.400(4)
C20 H20 0.9500
C21 C25 1.527(5)
C22 C24 1.514(6)
C22 C23 1.537(6)
C22 H22 1.0000
C23 H23A 0.9800
C23 H23B 0.9800
C23 H23C 0.9800
C24 H24A 0.9800
C24 H24B 0.9800
C24 H24C 0.9800
C25 C26 1.526(5)
C25 C27 1.536(5)
C25 H25 1.0000
C26 H26A 0.9800
C26 H26B 0.9800
C26 H26C 0.9800
C27 H27A 0.9800
C27 H27B 0.9800
C27 H27C 0.9800
C1S Cl3 1.745(5)
C1S Cl2 1.764(5)
C1S H1S1 0.9900
C1S H1S2 0.9900

loop_
_geom_torsion_atom_site_label_1
_geom_torsion_atom_site_label_2
_geom_torsion_atom_site_label_3
_geom_torsion_atom_site_label_4
_geom_torsion
O2 S1 C1 C6 -64.0(3)
O3 S1 C1 C6 171.1(3)
O1 S1 C1 C6 54.5(3)
O2 S1 C1 C2 113.9(3)
O3 S1 C1 C2 -10.9(3)
O1 S1 C1 C2 -127.6(3)
C6 C1 C2 C3 -1.6(5)
S1 C1 C2 C3 -179.6(2)
C1 C2 C3 C4 1.5(5)
C2 C3 C4 C5 -0.5(5)
C3 C4 C5 C6 -0.3(5)
C2 C1 C6 C5 0.7(5)
S1 C1 C6 C5 178.7(2)
C2 C1 C6 N1 175.4(3)
S1 C1 C6 N1 -6.7(4)
C4 C5 C6 C1 0.2(5)
C4 C5 C6 N1 -174.3(3)
N1 C7 C9 N2 6.4(4)
C8 C7 C9 N2 -170.7(3)
N1 C7 C9 C10 -175.1(3)
C8 C7 C9 C10 7.8(5)
N2 C9 C10 C11 -0.2(5)
C7 C9 C10 C11 -178.7(3)
C9 C10 C11 C12 2.1(5)
C10 C11 C12 C13 -1.4(5)
C11 C12 C13 N2 -1.1(5)
C11 C12 C13 C14 176.3(3)
N2 C13 C14 N3 -8.7(4)
C12 C13 C14 N3 173.7(3)
N2 C13 C14 C15 168.6(3)
C12 C13 C14 C15 -9.0(5)
C21 C16 C17 C18 5.0(5)
N3 C16 C17 C18 -174.6(3)
C21 C16 C17 C22 -173.1(3)
N3 C16 C17 C22 7.2(4)
C16 C17 C18 C19 -0.8(5)
C22 C17 C18 C19 177.4(3)
C17 C18 C19 C20 -3.0(5)
C18 C19 C20 C21 2.7(5)
C17 C16 C21 C20 -5.3(4)
N3 C16 C21 C20 174.3(3)
C17 C16 C21 C25 173.9(3)
N3 C16 C21 C25 -6.5(4)
C19 C20 C21 C16 1.3(5)
C19 C20 C21 C25 -177.8(3)
C18 C17 C22 C24 -41.4(4)
C16 C17 C22 C24 136.7(3)
C18 C17 C22 C23 82.1(4)
C16 C17 C22 C23 -99.8(4)
C16 C21 C25 C26 116.3(3)
C20 C21 C25 C26 -64.6(4)
C16 C21 C25 C27 -120.4(3)
C20 C21 C25 C27 58.7(4)
C9 C7 N1 C6 177.9(3)
C8 C7 N1 C6 -5.4(5)
C9 C7 N1 Fe1 0.8(3)
C8 C7 N1 Fe1 177.6(3)
C1 C6 N1 C7 133.8(3)
C5 C6 N1 C7 -51.6(4)
C1 C6 N1 Fe1 -49.2(3)
C5 C6 N1 Fe1 125.4(3)
O1 Fe1 N1 C7 -134.9(2)
N2 Fe1 N1 C7 -4.9(2)
N3 Fe1 N1 C7 -23.7(3)
Cl1 Fe1 N1 C7 117.8(2)
O1 Fe1 N1 C6 47.9(2)
N2 Fe1 N1 C6 177.9(2)
N3 Fe1 N1 C6 159.1(2)
Cl1 Fe1 N1 C6 -59.4(2)
C12 C13 N2 C9 3.0(5)
C14 C13 N2 C9 -174.7(3)
C12 C13 N2 Fe1 -169.5(2)
C14 C13 N2 Fe1 12.8(3)
C10 C9 N2 C13 -2.3(5)
C7 C9 N2 C13 176.3(3)
C10 C9 N2 Fe1 170.3(2)
C7 C9 N2 Fe1 -11.1(3)
O1 Fe1 N2 C13 -106.5(2)
N1 Fe1 N2 C13 -178.6(2)
N3 Fe1 N2 C13 -9.3(2)
Cl1 Fe1 N2 C13 87.9(2)
O1 Fe1 N2 C9 80.8(2)
N1 Fe1 N2 C9 8.7(2)
N3 Fe1 N2 C9 178.0(2)
Cl1 Fe1 N2 C9 -84.8(2)
C13 C14 N3 C16 177.5(3)
C15 C14 N3 C16 0.5(5)
C13 C14 N3 Fe1 1.0(3)
C15 C14 N3 Fe1 -176.1(3)
C21 C16 N3 C14 -90.0(3)
C17 C16 N3 C14 89.6(4)
C21 C16 N3 Fe1 86.0(3)
C17 C16 N3 Fe1 -94.3(3)
O1 Fe1 N3 C14 128.5(2)
N2 Fe1 N3 C14 4.1(2)
N1 Fe1 N3 C14 22.8(3)
Cl1 Fe1 N3 C14 -118.2(2)
O1 Fe1 N3 C16 -47.7(3)
N2 Fe1 N3 C16 -172.1(3)
N1 Fe1 N3 C16 -153.4(2)
Cl1 Fe1 N3 C16 65.6(3)
O2 S1 O1 Fe1 70.0(2)
O3 S1 O1 Fe1 -159.40(17)
C1 S1 O1 Fe1 -44.9(2)
N2 Fe1 O1 S1 -61.8(2)
N1 Fe1 O1 S1 4.50(19)
N3 Fe1 O1 S1 -143.17(18)
Cl1 Fe1 O1 S1 105.80(18)
